data_7108631
loop_
_publ_author_name
'Min Yang'
'Jie Tang'
'Renhua Fan'

_publ_section_title
;
 Accessing N-heteroarylated indoles and benzimidazoles from 2-alkynyl
 cyclohexadienimines and cyclohexadienones through metal-catalyzed tandem
 reactions
;
_journal_name_full Chem.Commun.
_journal_page_first 11775
_journal_paper_doi 10.1039/c2cc36113b
_journal_volume 48
_journal_year 2012
_chemical_formula_sum 'C39 H35 N2 O2 S'
_chemical_formula_weight 595.75
_chemical_name_systematic
;
?
;
_space_group_IT_number 14
_symmetry_cell_setting monoclinic
_symmetry_space_group_name_Hall '-P 2ybc'
_symmetry_space_group_name_H-M 'P 1 21/c 1'
_atom_sites_solution_hydrogens geom
_atom_sites_solution_primary direct
_atom_sites_solution_secondary difmap
_audit_creation_method SHELXL-97
_cell_angle_alpha 90.00
_cell_angle_beta 99.619(10)
_cell_angle_gamma 90.00
_cell_formula_units_Z 4
_cell_length_a 17.111(13)
_cell_length_b 9.641(7)
_cell_length_c 20.781(16)
_cell_measurement_reflns_used 1012
_cell_measurement_temperature 293(2)
_cell_measurement_theta_max 25.552
_cell_measurement_theta_min 2.860
_cell_volume 3380(4)
_computing_cell_refinement 'Bruker SMART'
_computing_data_collection 'Bruker SMART'
_computing_data_reduction 'Bruker SHELXTL'
_computing_molecular_graphics 'Bruker SHELXTL'
_computing_publication_material 'Bruker SHELXTL'
_computing_structure_refinement 'SHELXL-97 (Sheldrick, 1997)'
_computing_structure_solution 'SHELXS-97 (Sheldrick, 1990)'
_diffrn_ambient_temperature 293(2)
_diffrn_measured_fraction_theta_full 0.992
_diffrn_measured_fraction_theta_max 0.992
_diffrn_measurement_device_type 'CCD area detector'
_diffrn_measurement_method 'phi and omega scans'
_diffrn_radiation_monochromator graphite
_diffrn_radiation_source 'fine-focus sealed tube'
_diffrn_radiation_type MoK\a
_diffrn_radiation_wavelength 0.71073
_diffrn_reflns_av_R_equivalents 0.0609
_diffrn_reflns_av_sigmaI/netI 0.0574
_diffrn_reflns_limit_h_max 20
_diffrn_reflns_limit_h_min -19
_diffrn_reflns_limit_k_max 11
_diffrn_reflns_limit_k_min -9
_diffrn_reflns_limit_l_max 25
_diffrn_reflns_limit_l_min -25
_diffrn_reflns_number 14014
_diffrn_reflns_theta_full 25.50
_diffrn_reflns_theta_max 25.50
_diffrn_reflns_theta_min 1.99
_exptl_absorpt_coefficient_mu 0.131
_exptl_absorpt_correction_T_max 0.9935
_exptl_absorpt_correction_T_min 0.9806
_exptl_absorpt_correction_type multi-scan
_exptl_absorpt_process_details sadabs
_exptl_crystal_colour colorless
_exptl_crystal_density_diffrn 1.171
_exptl_crystal_density_method 'not measured'
_exptl_crystal_description block
_exptl_crystal_F_000 1260
_exptl_crystal_size_max 0.15
_exptl_crystal_size_mid 0.12
_exptl_crystal_size_min 0.05
_refine_diff_density_max 0.418
_refine_diff_density_min -0.392
_refine_diff_density_rms 0.081
_refine_ls_extinction_method none
_refine_ls_goodness_of_fit_ref 0.992
_refine_ls_hydrogen_treatment constr
_refine_ls_matrix_type full
_refine_ls_number_parameters 399
_refine_ls_number_reflns 6242
_refine_ls_number_restraints 0
_refine_ls_restrained_S_all 0.992
_refine_ls_R_factor_all 0.0854
_refine_ls_R_factor_gt 0.0578
_refine_ls_shift/su_max 0.002
_refine_ls_shift/su_mean 0.000
_refine_ls_structure_factor_coef Fsqd
_refine_ls_weighting_details 'calc w=1/[\s^2^(Fo^2^)+(0.1036P)^2^+0.0000P] where P=(Fo^2^+2Fc^2^)/3'
_refine_ls_weighting_scheme calc
_refine_ls_wR_factor_gt 0.1509
_refine_ls_wR_factor_ref 0.1704
_reflns_number_gt 4212
_reflns_number_total 6242
_reflns_threshold_expression >2sigma(I)
_cod_data_source_file c2cc36113b.txt
_cod_data_source_block a20221b
_cod_original_sg_symbol_H-M P2(1)/c
_cod_database_code 7108631

loop_
_symmetry_equiv_pos_as_xyz
'x, y, z'
'-x, y+1/2, -z+1/2'
'-x, -y, -z'
'x, -y-1/2, z-1/2'

loop_
_atom_site_label
_atom_site_type_symbol
_atom_site_fract_x
_atom_site_fract_y
_atom_site_fract_z
_atom_site_U_iso_or_equiv
_atom_site_adp_type
_atom_site_occupancy
_atom_site_symmetry_multiplicity
_atom_site_calc_flag
_atom_site_refinement_flags
S1 S 0.16039(3) 0.50759(6) 1.05117(3) 0.04061(19) Uani 1 1 d .
O1 O 0.21543(11) 0.45105(18) 1.10389(8) 0.0537(5) Uani 1 1 d .
O2 O 0.08366(10) 0.44670(17) 1.03315(8) 0.0509(4) Uani 1 1 d .
N1 N 0.20301(11) 0.49884(17) 0.98310(9) 0.0382(4) Uani 1 1 d .
N2 N 0.25707(12) 0.7450(2) 0.79878(9) 0.0457(5) Uani 1 1 d .
C1 C 0.14963(15) 0.6871(2) 1.06431(11) 0.0427(6) Uani 1 1 d .
C2 C 0.21701(17) 0.7640(3) 1.09038(13) 0.0579(7) Uani 1 1 d .
H2 H 0.2666 0.7222 1.0992 0.069 Uiso 1 1 calc R
C3 C 0.2080(2) 0.9040(3) 1.10267(15) 0.0730(9) Uani 1 1 d .
H3 H 0.2524 0.9562 1.1194 0.088 Uiso 1 1 calc R
C4 C 0.1346(2) 0.9682(3) 1.09074(14) 0.0697(9) Uani 1 1 d .
C5 C 0.0684(2) 0.8892(3) 1.06462(14) 0.0675(8) Uani 1 1 d .
H5 H 0.0188 0.9309 1.0564 0.081 Uiso 1 1 calc R
C6 C 0.07555(16) 0.7495(3) 1.05082(12) 0.0526(6) Uani 1 1 d .
H6 H 0.0313 0.6982 1.0327 0.063 Uiso 1 1 calc R
C7 C 0.1249(3) 1.1218(3) 1.1065(2) 0.1166(16) Uani 1 1 d .
H7A H 0.1758 1.1605 1.1239 0.175 Uiso 1 1 calc R
H7B H 0.0902 1.1307 1.1380 0.175 Uiso 1 1 calc R
H7C H 0.1028 1.1705 1.0673 0.175 Uiso 1 1 calc R
C8 C 0.34111(18) 0.3162(3) 1.05178(13) 0.0585(7) Uani 1 1 d .
H8 H 0.2961 0.2660 1.0344 0.070 Uiso 1 1 calc R
C9 C 0.4008(2) 0.2530(4) 1.09517(15) 0.0751(9) Uani 1 1 d .
H9 H 0.3954 0.1611 1.1072 0.090 Uiso 1 1 calc R
C10 C 0.4686(2) 0.3271(5) 1.12074(16) 0.0892(12) Uani 1 1 d .
H10 H 0.5084 0.2848 1.1502 0.107 Uiso 1 1 calc R
C11 C 0.47693(19) 0.4636(4) 1.10251(16) 0.0812(10) Uani 1 1 d .
H11 H 0.5226 0.5127 1.1193 0.097 Uiso 1 1 calc R
C12 C 0.41701(17) 0.5273(3) 1.05912(14) 0.0619(7) Uani 1 1 d .
H12 H 0.4229 0.6190 1.0469 0.074 Uiso 1 1 calc R
C13 C 0.34810(15) 0.4550(3) 1.03383(11) 0.0454(6) Uani 1 1 d .
C14 C 0.28655(13) 0.5212(2) 0.98481(10) 0.0391(5) Uani 1 1 d .
C15 C 0.29663(14) 0.5934(2) 0.93045(11) 0.0438(6) Uani 1 1 d .
H15 H 0.3451 0.6212 0.9201 0.053 Uiso 1 1 calc R
C16 C 0.21995(13) 0.6199(2) 0.89151(10) 0.0384(5) Uani 1 1 d .
C17 C 0.16250(13) 0.5628(2) 0.92456(10) 0.0375(5) Uani 1 1 d .
C18 C 0.08225(14) 0.5729(2) 0.89953(12) 0.0456(6) Uani 1 1 d .
H18 H 0.0442 0.5380 0.9223 0.055 Uiso 1 1 calc R
C19 C 0.06067(15) 0.6371(3) 0.83921(12) 0.0502(6) Uani 1 1 d .
H19 H 0.0071 0.6432 0.8218 0.060 Uiso 1 1 calc R
C20 C 0.11612(15) 0.6933(3) 0.80319(11) 0.0474(6) Uani 1 1 d .
C21 C 0.19657(14) 0.6855(2) 0.83083(11) 0.0415(5) Uani 1 1 d .
C22 C 0.08798(18) 0.7605(3) 0.73735(13) 0.0678(8) Uani 1 1 d .
H22A H 0.0735 0.8551 0.7436 0.102 Uiso 1 1 calc R
H22B H 0.0428 0.7110 0.7150 0.102 Uiso 1 1 calc R
H22C H 0.1298 0.7578 0.7118 0.102 Uiso 1 1 calc R
C23 C 0.31146(14) 0.6671(3) 0.77070(11) 0.0458(6) Uani 1 1 d .
C24 C 0.32351(16) 0.5237(3) 0.77082(12) 0.0526(6) Uani 1 1 d .
H24 H 0.2925 0.4638 0.7910 0.063 Uiso 1 1 calc R
C25 C 0.38350(18) 0.4742(3) 0.73964(13) 0.0633(8) Uani 1 1 d .
H25 H 0.3932 0.3793 0.7391 0.076 Uiso 1 1 calc R
C26 C 0.42992(18) 0.5647(4) 0.70882(14) 0.0683(8) Uani 1 1 d .
H26 H 0.4701 0.5288 0.6887 0.082 Uiso 1 1 calc R
C27 C 0.41690(17) 0.7059(3) 0.70791(13) 0.0631(8) Uani 1 1 d .
H27 H 0.4474 0.7645 0.6866 0.076 Uiso 1 1 calc R
C28 C 0.35703(15) 0.7606(3) 0.73955(11) 0.0509(6) Uani 1 1 d .
C29 C 0.32712(16) 0.8966(3) 0.74905(12) 0.0560(7) Uani 1 1 d .
H29 H 0.3451 0.9787 0.7331 0.067 Uiso 1 1 calc R
C30 C 0.26795(15) 0.8858(3) 0.78532(12) 0.0493(6) Uani 1 1 d .
C31 C 0.22157(16) 0.9963(3) 0.81118(13) 0.0542(6) Uani 1 1 d .
C32 C 0.1966(2) 1.1132(3) 0.77311(16) 0.0715(8) Uani 1 1 d .
H32 H 0.2074 1.1193 0.7308 0.086 Uiso 1 1 calc R
C33 C 0.1559(2) 1.2200(3) 0.7980(2) 0.0874(10) Uani 1 1 d .
H33 H 0.1401 1.2972 0.7723 0.105 Uiso 1 1 calc R
C34 C 0.1386(2) 1.2128(4) 0.8598(2) 0.0929(12) Uani 1 1 d .
H34 H 0.1109 1.2843 0.8759 0.111 Uiso 1 1 calc R
C35 C 0.1628(2) 1.0983(4) 0.89846(18) 0.0827(10) Uani 1 1 d .
H35 H 0.1513 1.0933 0.9406 0.099 Uiso 1 1 calc R
C36 C 0.20403(18) 0.9910(3) 0.87474(15) 0.0642(8) Uani 1 1 d .
H36 H 0.2202 0.9150 0.9012 0.077 Uiso 1 1 calc R
C37 C 0.4919(2) 0.0613(4) 0.97694(18) 0.0938(11) Uani 1 1 d .
H37A H 0.4982 0.1457 1.0027 0.113 Uiso 1 1 calc R
H37B H 0.5320 0.0622 0.9490 0.113 Uiso 1 1 calc R
C38 C 0.4122(3) 0.0644(5) 0.9346(2) 0.1054(13) Uani 1 1 d .
H38A H 0.3719 0.0559 0.9621 0.126 Uiso 1 1 calc R
H38B H 0.4075 -0.0155 0.9058 0.126 Uiso 1 1 calc R
C39 C 0.3959(2) 0.1946(4) 0.8933(2) 0.0971(12) Uani 1 1 d .
H39A H 0.4113 0.2747 0.9199 0.146 Uiso 1 1 calc R
H39B H 0.3403 0.1999 0.8759 0.146 Uiso 1 1 calc R
H39C H 0.4257 0.1915 0.8581 0.146 Uiso 1 1 calc R

loop_
_atom_site_aniso_label
_atom_site_aniso_U_11
_atom_site_aniso_U_22
_atom_site_aniso_U_33
_atom_site_aniso_U_23
_atom_site_aniso_U_13
_atom_site_aniso_U_12
S1 0.0476(4) 0.0346(3) 0.0433(3) 0.0043(2) 0.0180(3) -0.0007(3)
O1 0.0667(12) 0.0537(10) 0.0436(9) 0.0138(8) 0.0177(8) 0.0102(9)
O2 0.0472(10) 0.0432(9) 0.0672(11) 0.0036(8) 0.0238(8) -0.0106(8)
N1 0.0403(10) 0.0342(10) 0.0424(10) 0.0029(8) 0.0134(8) 0.0020(8)
N2 0.0506(12) 0.0449(12) 0.0446(11) 0.0077(9) 0.0173(9) 0.0042(9)
C1 0.0528(15) 0.0387(13) 0.0389(12) -0.0004(9) 0.0144(11) -0.0026(11)
C2 0.0582(16) 0.0538(16) 0.0608(16) -0.0065(13) 0.0070(13) -0.0076(13)
C3 0.093(2) 0.0536(18) 0.0706(19) -0.0126(14) 0.0068(17) -0.0228(17)
C4 0.108(3) 0.0390(16) 0.0631(17) -0.0034(13) 0.0183(18) 0.0002(16)
C5 0.088(2) 0.0462(16) 0.0697(18) 0.0031(13) 0.0178(17) 0.0183(16)
C6 0.0600(17) 0.0438(14) 0.0549(14) -0.0021(11) 0.0118(13) 0.0024(12)
C7 0.179(5) 0.044(2) 0.127(3) -0.019(2) 0.026(3) 0.003(2)
C8 0.0657(18) 0.0526(16) 0.0589(16) 0.0100(12) 0.0151(14) 0.0131(13)
C9 0.090(2) 0.071(2) 0.0672(19) 0.0217(16) 0.0194(19) 0.0338(19)
C10 0.089(3) 0.115(3) 0.0594(19) 0.0064(19) -0.0007(19) 0.053(2)
C11 0.0535(19) 0.108(3) 0.076(2) -0.0128(19) -0.0079(16) 0.0129(18)
C12 0.0520(16) 0.0694(19) 0.0627(17) -0.0004(14) 0.0052(14) 0.0032(14)
C13 0.0470(14) 0.0482(14) 0.0432(13) 0.0019(10) 0.0142(11) 0.0084(11)
C14 0.0383(12) 0.0397(13) 0.0411(12) 0.0006(9) 0.0120(10) 0.0034(10)
C15 0.0406(13) 0.0445(14) 0.0487(13) 0.0036(10) 0.0148(11) -0.0009(10)
C16 0.0391(13) 0.0360(12) 0.0413(12) -0.0006(9) 0.0102(10) 0.0026(10)
C17 0.0404(13) 0.0338(11) 0.0400(12) -0.0005(9) 0.0113(10) 0.0015(10)
C18 0.0389(13) 0.0478(14) 0.0530(14) -0.0026(11) 0.0161(11) -0.0025(11)
C19 0.0430(14) 0.0581(16) 0.0490(14) -0.0013(11) 0.0063(11) 0.0062(12)
C20 0.0493(15) 0.0503(14) 0.0430(13) -0.0007(11) 0.0087(11) 0.0055(11)
C21 0.0447(14) 0.0402(13) 0.0415(12) 0.0015(9) 0.0131(10) 0.0050(10)
C22 0.0661(18) 0.086(2) 0.0493(15) 0.0099(14) 0.0040(14) 0.0045(16)
C23 0.0446(14) 0.0570(15) 0.0372(12) 0.0039(10) 0.0105(10) 0.0050(11)
C24 0.0587(16) 0.0555(16) 0.0459(13) 0.0033(11) 0.0154(12) 0.0054(13)
C25 0.0694(19) 0.0649(19) 0.0572(16) -0.0076(13) 0.0148(15) 0.0120(15)
C26 0.0618(19) 0.089(2) 0.0589(17) -0.0103(16) 0.0245(15) 0.0090(17)
C27 0.0573(17) 0.085(2) 0.0526(15) 0.0002(14) 0.0244(14) -0.0070(15)
C28 0.0531(15) 0.0619(17) 0.0393(13) 0.0020(11) 0.0124(11) -0.0038(13)
C29 0.0649(17) 0.0559(16) 0.0499(14) 0.0090(12) 0.0172(13) -0.0089(13)
C30 0.0566(16) 0.0477(14) 0.0442(13) 0.0060(11) 0.0098(12) -0.0012(12)
C31 0.0600(17) 0.0453(14) 0.0581(15) 0.0007(12) 0.0123(13) -0.0003(13)
C32 0.085(2) 0.0532(17) 0.0738(19) 0.0067(14) 0.0066(17) 0.0050(16)
C33 0.090(3) 0.0498(19) 0.119(3) 0.0076(19) 0.006(2) 0.0133(17)
C34 0.090(3) 0.057(2) 0.133(3) -0.029(2) 0.022(2) 0.0099(18)
C35 0.089(2) 0.071(2) 0.095(2) -0.0251(19) 0.036(2) -0.0016(19)
C36 0.075(2) 0.0530(16) 0.0683(18) -0.0065(13) 0.0219(16) 0.0009(14)
C37 0.086(3) 0.108(3) 0.092(3) -0.020(2) 0.026(2) 0.001(2)
C38 0.092(3) 0.120(3) 0.107(3) -0.026(3) 0.023(2) -0.015(2)
C39 0.100(3) 0.094(3) 0.102(3) 0.002(2) 0.032(2) -0.009(2)

loop_
_atom_type_symbol
_atom_type_description
_atom_type_scat_dispersion_real
_atom_type_scat_dispersion_imag
_atom_type_scat_source
C C 0.0033 0.0016 'International Tables Vol C Tables 4.2.6.8 and 6.1.1.4'
H H 0.0000 0.0000 'International Tables Vol C Tables 4.2.6.8 and 6.1.1.4'
N N 0.0061 0.0033 'International Tables Vol C Tables 4.2.6.8 and 6.1.1.4'
O O 0.0106 0.0060 'International Tables Vol C Tables 4.2.6.8 and 6.1.1.4'
S S 0.1246 0.1234 'International Tables Vol C Tables 4.2.6.8 and 6.1.1.4'

loop_
_geom_angle_atom_site_label_1
_geom_angle_atom_site_label_2
_geom_angle_atom_site_label_3
_geom_angle
_geom_angle_site_symmetry_1
_geom_angle_site_symmetry_3
O1 S1 O2 120.21(11) . .
O1 S1 N1 107.46(11) . .
O2 S1 N1 105.35(10) . .
O1 S1 C1 109.14(12) . .
O2 S1 C1 109.14(12) . .
N1 S1 C1 104.34(9) . .
C17 N1 C14 107.07(16) . .
C17 N1 S1 118.10(15) . .
C14 N1 S1 122.31(15) . .
C23 N2 C30 108.46(19) . .
C23 N2 C21 124.00(19) . .
C30 N2 C21 127.34(19) . .
C6 C1 C2 120.9(2) . .
C6 C1 S1 120.6(2) . .
C2 C1 S1 118.5(2) . .
C3 C2 C1 118.4(3) . .
C3 C2 H2 120.8 . .
C1 C2 H2 120.8 . .
C4 C3 C2 121.8(3) . .
C4 C3 H3 119.1 . .
C2 C3 H3 119.1 . .
C3 C4 C5 118.6(3) . .
C3 C4 C7 121.4(3) . .
C5 C4 C7 120.1(3) . .
C6 C5 C4 121.1(3) . .
C6 C5 H5 119.5 . .
C4 C5 H5 119.5 . .
C5 C6 C1 119.2(3) . .
C5 C6 H6 120.4 . .
C1 C6 H6 120.4 . .
C4 C7 H7A 109.5 . .
C4 C7 H7B 109.5 . .
H7A C7 H7B 109.5 . .
C4 C7 H7C 109.5 . .
H7A C7 H7C 109.5 . .
H7B C7 H7C 109.5 . .
C9 C8 C13 120.5(3) . .
C9 C8 H8 119.8 . .
C13 C8 H8 119.8 . .
C8 C9 C10 120.0(3) . .
C8 C9 H9 120.0 . .
C10 C9 H9 120.0 . .
C11 C10 C9 120.1(3) . .
C11 C10 H10 120.0 . .
C9 C10 H10 120.0 . .
C10 C11 C12 120.0(3) . .
C10 C11 H11 120.0 . .
C12 C11 H11 120.0 . .
C11 C12 C13 120.6(3) . .
C11 C12 H12 119.7 . .
C13 C12 H12 119.7 . .
C12 C13 C8 118.8(3) . .
C12 C13 C14 120.2(2) . .
C8 C13 C14 120.8(2) . .
C15 C14 N1 108.6(2) . .
C15 C14 C13 128.0(2) . .
N1 C14 C13 122.76(19) . .
C14 C15 C16 109.0(2) . .
C14 C15 H15 125.5 . .
C16 C15 H15 125.5 . .
C17 C16 C21 119.8(2) . .
C17 C16 C15 107.6(2) . .
C21 C16 C15 132.6(2) . .
C18 C17 C16 121.3(2) . .
C18 C17 N1 131.0(2) . .
C16 C17 N1 107.76(19) . .
C17 C18 C19 117.8(2) . .
C17 C18 H18 121.1 . .
C19 C18 H18 121.1 . .
C18 C19 C20 123.2(2) . .
C18 C19 H19 118.4 . .
C20 C19 H19 118.4 . .
C21 C20 C19 117.6(2) . .
C21 C20 C22 122.3(2) . .
C19 C20 C22 120.1(2) . .
C20 C21 C16 120.3(2) . .
C20 C21 N2 121.4(2) . .
C16 C21 N2 118.3(2) . .
C20 C22 H22A 109.5 . .
C20 C22 H22B 109.5 . .
H22A C22 H22B 109.5 . .
C20 C22 H22C 109.5 . .
H22A C22 H22C 109.5 . .
H22B C22 H22C 109.5 . .
N2 C23 C24 129.7(2) . .
N2 C23 C28 107.7(2) . .
C24 C23 C28 122.5(2) . .
C25 C24 C23 117.4(2) . .
C25 C24 H24 121.3 . .
C23 C24 H24 121.3 . .
C24 C25 C26 121.2(3) . .
C24 C25 H25 119.4 . .
C26 C25 H25 119.4 . .
C27 C26 C25 121.1(3) . .
C27 C26 H26 119.4 . .
C25 C26 H26 119.4 . .
C26 C27 C28 119.5(3) . .
C26 C27 H27 120.3 . .
C28 C27 H27 120.3 . .
C27 C28 C23 118.3(2) . .
C27 C28 C29 135.3(2) . .
C23 C28 C29 106.4(2) . .
C30 C29 C28 108.7(2) . .
C30 C29 H29 125.6 . .
C28 C29 H29 125.6 . .
C29 C30 N2 108.6(2) . .
C29 C30 C31 129.6(2) . .
N2 C30 C31 121.7(2) . .
C32 C31 C36 117.9(3) . .
C32 C31 C30 120.3(2) . .
C36 C31 C30 121.8(2) . .
C33 C32 C31 120.6(3) . .
C33 C32 H32 119.7 . .
C31 C32 H32 119.7 . .
C34 C33 C32 120.8(3) . .
C34 C33 H33 119.6 . .
C32 C33 H33 119.6 . .
C33 C34 C35 119.6(3) . .
C33 C34 H34 120.2 . .
C35 C34 H34 120.2 . .
C34 C35 C36 120.5(3) . .
C34 C35 H35 119.7 . .
C36 C35 H35 119.7 . .
C35 C36 C31 120.6(3) . .
C35 C36 H36 119.7 . .
C31 C36 H36 119.7 . .
C38 C37 C37 116.0(4) . 3_657
C38 C37 H37A 108.3 . .
C37 C37 H37A 108.3 3_657 .
C38 C37 H37B 108.3 . .
C37 C37 H37B 108.3 3_657 .
H37A C37 H37B 107.4 . .
C37 C38 C39 114.3(4) . .
C37 C38 H38A 108.7 . .
C39 C38 H38A 108.7 . .
C37 C38 H38B 108.7 . .
C39 C38 H38B 108.7 . .
H38A C38 H38B 107.6 . .
C38 C39 H39A 109.5 . .
C38 C39 H39B 109.5 . .
H39A C39 H39B 109.5 . .
C38 C39 H39C 109.5 . .
H39A C39 H39C 109.5 . .
H39B C39 H39C 109.5 . .

loop_
_geom_bond_atom_site_label_1
_geom_bond_atom_site_label_2
_geom_bond_distance
_geom_bond_site_symmetry_2
S1 O1 1.4281(19) .
S1 O2 1.430(2) .
S1 N1 1.699(2) .
S1 C1 1.767(3) .
N1 C17 1.435(3) .
N1 C14 1.440(3) .
N2 C23 1.397(3) .
N2 C30 1.405(3) .
N2 C21 1.441(3) .
C1 C6 1.388(4) .
C1 C2 1.401(4) .
C2 C3 1.387(4) .
C2 H2 0.9300 .
C3 C4 1.384(5) .
C3 H3 0.9300 .
C4 C5 1.397(5) .
C4 C7 1.532(4) .
C5 C6 1.386(4) .
C5 H5 0.9300 .
C6 H6 0.9300 .
C7 H7A 0.9600 .
C7 H7B 0.9600 .
C7 H7C 0.9600 .
C8 C9 1.385(4) .
C8 C13 1.400(4) .
C8 H8 0.9300 .
C9 C10 1.391(5) .
C9 H9 0.9300 .
C10 C11 1.383(5) .
C10 H10 0.9300 .
C11 C12 1.390(4) .
C11 H11 0.9300 .
C12 C13 1.395(4) .
C12 H12 0.9300 .
C13 C14 1.482(3) .
C14 C15 1.363(3) .
C15 C16 1.445(3) .
C15 H15 0.9300 .
C16 C17 1.402(3) .
C16 C21 1.407(3) .
C17 C18 1.388(3) .
C18 C19 1.391(4) .
C18 H18 0.9300 .
C19 C20 1.411(3) .
C19 H19 0.9300 .
C20 C21 1.402(4) .
C20 C22 1.518(4) .
C22 H22A 0.9600 .
C22 H22B 0.9600 .
C22 H22C 0.9600 .
C23 C24 1.398(4) .
C23 C28 1.417(3) .
C24 C25 1.387(4) .
C24 H24 0.9300 .
C25 C26 1.405(4) .
C25 H25 0.9300 .
C26 C27 1.379(4) .
C26 H26 0.9300 .
C27 C28 1.409(4) .
C27 H27 0.9300 .
C28 C29 1.433(4) .
C29 C30 1.364(3) .
C29 H29 0.9300 .
C30 C31 1.482(4) .
C31 C32 1.402(4) .
C31 C36 1.403(4) .
C32 C33 1.391(4) .
C32 H32 0.9300 .
C33 C34 1.367(5) .
C33 H33 0.9300 .
C34 C35 1.387(5) .
C34 H34 0.9300 .
C35 C36 1.388(4) .
C35 H35 0.9300 .
C36 H36 0.9300 .
C37 C38 1.496(6) .
C37 C37 1.518(8) 3_657
C37 H37A 0.9700 .
C37 H37B 0.9700 .
C38 C39 1.519(6) .
C38 H38A 0.9700 .
C38 H38B 0.9700 .
C39 H39A 0.9600 .
C39 H39B 0.9600 .
C39 H39C 0.9600 .
